data_4515427
loop_
_publ_author_name
'Iijima, Kodai'
'Sanada, Ryo'
'Yoo, Dongho'
'Sato, Ryonosuke'
'Kawamoto, Tadashi'
'Mori, Takehiko'

_publ_section_title
;
 Carrier Charge Polarity in Mixed-Stack Charge-Transfer Crystals
 Containing Dithienobenzodithiophene.
;
_journal_issue 12
_journal_name_full 'ACS applied materials &amp; interfaces'
_journal_page_first 10262
_journal_page_last 10269
_journal_paper_doi 10.1021/acsami.8b00416
_journal_volume 10
_journal_year 2018
_chemical_formula_moiety 'C14 H6 S4, C12 H2 F2 N4'
_chemical_formula_sum 'C26 H8 F2 N4 S4'
_chemical_formula_weight 542.61
_space_group_IT_number 2
_space_group_name_Hall '-P 1'
_space_group_name_H-M_alt 'P -1'
_symmetry_cell_setting triclinic
_symmetry_Int_Tables_number 2
_symmetry_space_group_name_Hall '-P 1'
_symmetry_space_group_name_H-M 'P -1'
_atom_sites_solution_hydrogens geom
_atom_sites_solution_primary direct
_atom_sites_solution_secondary difmap
_cell_angle_alpha 101.11(6)
_cell_angle_beta 99.66(5)
_cell_angle_gamma 96.12(6)
_cell_formula_units_Z 1
_cell_length_a 7.689(5)
_cell_length_b 7.978(6)
_cell_length_c 9.302(6)
_cell_measurement_reflns_used 25
_cell_measurement_temperature 298
_cell_measurement_theta_max 17.28
_cell_measurement_theta_min 15.20
_cell_volume 546.3(7)
_computing_cell_refinement WinAFC
_computing_data_collection WinAFC
_computing_data_reduction WinAFC
_computing_molecular_graphics 'CrystalStructure 4.0'
_computing_publication_material 'CrystalStructure 4.0 (Rigaku, 2010)'
_computing_structure_refinement 'SHELXL97 (Sheldrick, 2008)'
_computing_structure_solution 'Il Milione (Burla, et al., 2007)'
_diffrn_ambient_temperature 298
_diffrn_measured_fraction_theta_full 0.999
_diffrn_measured_fraction_theta_max 0.999
_diffrn_measurement_device_type 'Rigaku AFC7R'
_diffrn_measurement_method \w-2\q
_diffrn_radiation_type 'Mo K\a'
_diffrn_radiation_wavelength 0.71069
_diffrn_reflns_av_R_equivalents 0.0202
_diffrn_reflns_limit_h_max 9
_diffrn_reflns_limit_h_min -9
_diffrn_reflns_limit_k_max 5
_diffrn_reflns_limit_k_min -9
_diffrn_reflns_limit_l_max 11
_diffrn_reflns_limit_l_min -10
_diffrn_reflns_number 2451
_diffrn_reflns_theta_full 25.00
_diffrn_reflns_theta_max 25.00
_diffrn_standards_decay_% -0.200
_diffrn_standards_interval_count 150
_diffrn_standards_number 3
_exptl_absorpt_coefficient_mu 0.478
_exptl_absorpt_correction_T_max 0.972
_exptl_absorpt_correction_T_min 0.888
_exptl_absorpt_correction_type psi-scan
_exptl_absorpt_process_details '(North, Phillips & Mathews, 1968)'
_exptl_crystal_colour black
_exptl_crystal_density_diffrn 1.649
_exptl_crystal_density_method 'not measured'
_exptl_crystal_description prismatic
_exptl_crystal_F_000 274.00
_exptl_crystal_size_max 0.700
_exptl_crystal_size_mid 0.120
_exptl_crystal_size_min 0.060
_refine_diff_density_max 1.190
_refine_diff_density_min -0.310
_refine_ls_extinction_method none
_refine_ls_goodness_of_fit_ref 1.011
_refine_ls_hydrogen_treatment constr
_refine_ls_number_parameters 163
_refine_ls_number_reflns 1921
_refine_ls_number_restraints 0
_refine_ls_R_factor_gt 0.0521
_refine_ls_shift/su_max 0.000
_refine_ls_structure_factor_coef Fsqd
_refine_ls_weighting_details 'w = 1/[\s^2^(Fo^2^)+(0.0960P)^2^+0.0000P] where P=(Fo^2^+2Fc^2^)/3'
_refine_ls_weighting_scheme calc
_refine_ls_wR_factor_ref 0.1605
_reflns_number_gt 1197
_reflns_number_total 1921
_reflns_threshold_expression F^2^>2.0\s(F^2^)
_cod_data_source_file am8b00416_si_004.cif
_cod_data_source_block Cytidine_(Rigaku_Master_fo
_cod_database_code 4515427

loop_
_symmetry_equiv_pos_site_id
_symmetry_equiv_pos_as_xyz
1 +X,+Y,+Z
2 -X,-Y,-Z

loop_
_atom_site_label
_atom_site_type_symbol
_atom_site_fract_x
_atom_site_fract_y
_atom_site_fract_z
_atom_site_U_iso_or_equiv
_atom_site_adp_type
_atom_site_occupancy
_atom_site_symmetry_multiplicity
_atom_site_calc_flag
_atom_site_refinement_flags
S1 S 0.04623(16) 0.67226(16) 0.27189(14) 0.0360(4) Uani 1.0 2 d .
S2 S 0.54975(15) 0.58131(14) 0.19203(12) 0.0302(4) Uani 1.0 2 d .
F1 F 0.1804(4) 0.0804(4) 0.5505(4) 0.0472(8) Uani 1.0 2 d .
N1 N -0.0338(7) 0.2068(7) 0.2908(6) 0.0570(13) Uani 1.0 2 d .
N2 N 0.3631(7) 0.1428(7) 0.0279(6) 0.0559(13) Uani 1.0 2 d .
C1 C 0.0662(7) 0.7195(6) 0.1018(6) 0.0389(13) Uani 1.0 2 d .
C2 C 0.2223(7) 0.6947(6) 0.0626(6) 0.0350(12) Uani 1.0 2 d .
C3 C 0.3350(6) 0.6348(6) 0.1721(5) 0.0260(10) Uani 1.0 2 d .
C4 C 0.2569(6) 0.6166(6) 0.2934(5) 0.0282(10) Uani 1.0 2 d .
C5 C 0.3672(6) 0.5574(5) 0.4080(5) 0.0239(10) Uani 1.0 2 d .
C6 C 0.5346(6) 0.5317(6) 0.3655(5) 0.0246(10) Uani 1.0 2 d .
C7 C 0.6661(6) 0.4728(6) 0.4561(5) 0.0265(10) Uani 1.0 2 d .
C8 C 0.3864(6) 0.0588(5) 0.3881(5) 0.0255(10) Uani 1.0 2 d .
C9 C 0.3377(6) 0.0389(6) 0.5275(5) 0.0245(10) Uani 1.0 2 d .
C10 C 0.4424(6) -0.0150(6) 0.6341(5) 0.0271(10) Uani 1.0 2 d .
C11 C 0.2754(6) 0.1153(6) 0.2789(6) 0.0288(10) Uani 1.0 2 d .
C12 C 0.1032(7) 0.1635(6) 0.2909(6) 0.0369(12) Uani 1.0 2 d .
C13 C 0.3288(7) 0.1300(7) 0.1396(6) 0.0368(12) Uani 1.0 2 d .
H1 H -0.0238 0.7587 0.0425 0.0467 Uiso 1.0 2 calc R
H2 H 0.2531 0.7145 -0.0259 0.0420 Uiso 1.0 2 calc R
H7 H 0.7735 0.4539 0.4269 0.0318 Uiso 1.0 2 calc R
H10 H 0.4043 -0.0240 0.7225 0.0325 Uiso 1.0 2 calc R

loop_
_atom_site_aniso_label
_atom_site_aniso_U_11
_atom_site_aniso_U_22
_atom_site_aniso_U_33
_atom_site_aniso_U_12
_atom_site_aniso_U_13
_atom_site_aniso_U_23
S1 0.0271(7) 0.0405(8) 0.0444(8) 0.0100(6) 0.0049(6) 0.0174(6)
S2 0.0344(7) 0.0342(7) 0.0278(7) 0.0099(5) 0.0104(5) 0.0143(5)
F1 0.0311(15) 0.061(2) 0.0570(19) 0.0150(14) 0.0151(14) 0.0204(16)
N1 0.039(3) 0.069(4) 0.076(4) 0.022(3) 0.013(3) 0.038(3)
N2 0.062(4) 0.065(4) 0.054(4) 0.016(3) 0.017(3) 0.036(3)
C1 0.040(3) 0.039(3) 0.038(3) 0.010(3) -0.005(3) 0.015(3)
C2 0.043(3) 0.033(3) 0.028(3) 0.005(3) 0.002(3) 0.010(2)
C3 0.033(3) 0.023(3) 0.023(3) 0.0060(19) 0.0033(19) 0.0063(18)
C4 0.026(3) 0.024(3) 0.034(3) 0.0032(18) 0.003(2) 0.008(2)
C5 0.028(3) 0.017(3) 0.026(3) 0.0012(18) 0.0029(19) 0.0072(18)
C6 0.026(3) 0.025(3) 0.024(3) 0.0014(18) 0.0074(18) 0.0059(18)
C7 0.022(3) 0.028(3) 0.034(3) 0.0074(18) 0.0095(19) 0.010(2)
C8 0.023(3) 0.016(2) 0.036(3) -0.0002(17) 0.0043(19) 0.0060(19)
C9 0.020(3) 0.024(3) 0.031(3) 0.0050(18) 0.0078(18) 0.0035(19)
C10 0.027(3) 0.027(3) 0.028(3) 0.0053(19) 0.0073(19) 0.0073(19)
C11 0.026(3) 0.024(3) 0.037(3) 0.0009(19) 0.005(2) 0.011(2)
C12 0.033(3) 0.034(3) 0.048(3) 0.009(3) 0.005(3) 0.021(3)
C13 0.036(3) 0.037(3) 0.044(3) 0.013(3) 0.004(3) 0.023(3)

loop_
_atom_type_symbol
_atom_type_description
_atom_type_scat_dispersion_real
_atom_type_scat_dispersion_imag
_atom_type_scat_source
C C 0.0033 0.0016
;
International Tables for Crystallography
(1992, Vol. C, Tables 4.2.6.8 and 6.1.1.4)
;
H H 0.0000 0.0000
;
International Tables for Crystallography
(1992, Vol. C, Table 6.1.1.4)
;
N N 0.0061 0.0033
;
International Tables for Crystallography
(1992, Vol. C, Tables 4.2.6.8 and 6.1.1.4)
;
F F 0.0171 0.0103
;
International Tables for Crystallography
(1992, Vol. C, Tables 4.2.6.8 and 6.1.1.4)
;
S S 0.1246 0.1234
;
International Tables for Crystallography
(1992, Vol. C, Tables 4.2.6.8 and 6.1.1.4)
;

loop_
_geom_angle_atom_site_label_1
_geom_angle_atom_site_label_2
_geom_angle_atom_site_label_3
_geom_angle
_geom_angle_publ_flag
_geom_angle_site_symmetry_1
_geom_angle_site_symmetry_3
C1 S1 C4 90.4(3) yes . .
C3 S2 C6 90.8(3) yes . .
S1 C1 C2 114.0(4) yes . .
C1 C2 C3 111.6(5) yes . .
S2 C3 C2 135.1(4) yes . .
S2 C3 C4 112.4(4) yes . .
C2 C3 C4 112.6(5) yes . .
S1 C4 C3 111.4(4) yes . .
S1 C4 C5 134.1(4) yes . .
C3 C4 C5 114.5(4) yes . .
C4 C5 C6 109.4(4) yes . .
C4 C5 C7 130.1(5) yes . 2_666
C6 C5 C7 120.5(4) yes . 2_666
S2 C6 C5 112.9(4) yes . .
S2 C6 C7 125.7(4) yes . .
C5 C6 C7 121.3(5) yes . .
C5 C7 C6 118.1(5) yes 2_666 .
C9 C8 C10 116.3(4) yes . 2_656
C9 C8 C11 122.9(5) yes . .
C10 C8 C11 120.8(5) yes 2_656 .
F1 C9 C8 117.1(4) yes . .
F1 C9 C10 119.0(5) yes . .
C8 C9 C10 123.9(5) yes . .
C8 C10 C9 119.8(5) yes 2_656 .
C8 C11 C12 125.1(5) yes . .
C8 C11 C13 120.9(5) yes . .
C12 C11 C13 114.1(5) yes . .
N1 C12 C11 174.7(7) yes . .
N2 C13 C11 176.9(6) yes . .
S1 C1 H1 122.997 no . .
C2 C1 H1 122.992 no . .
C1 C2 H2 124.188 no . .
C3 C2 H2 124.182 no . .
C5 C7 H7 120.932 no 2_666 .
C6 C7 H7 120.940 no . .
C8 C10 H10 120.101 no 2_656 .
C9 C10 H10 120.098 no . .

loop_
_geom_bond_atom_site_label_1
_geom_bond_atom_site_label_2
_geom_bond_distance
_geom_bond_publ_flag
_geom_bond_site_symmetry_2
S1 C1 1.723(6) yes .
S1 C4 1.715(5) yes .
S2 C3 1.738(5) yes .
S2 C6 1.753(5) yes .
F1 C9 1.328(6) yes .
N1 C12 1.143(8) yes .
N2 C13 1.135(8) yes .
C1 C2 1.335(8) yes .
C2 C3 1.413(7) yes .
C3 C4 1.389(7) yes .
C4 C5 1.433(7) yes .
C5 C6 1.432(7) yes .
C5 C7 1.391(7) yes 2_666
C6 C7 1.387(7) yes .
C8 C9 1.441(7) yes .
C8 C10 1.436(7) yes 2_656
C8 C11 1.389(7) yes .
C9 C10 1.336(7) yes .
C11 C12 1.434(7) yes .
C11 C13 1.445(8) yes .
C1 H1 0.930 no .
C2 H2 0.930 no .
C7 H7 0.930 no .
C10 H10 0.930 no .

loop_
_geom_contact_atom_site_label_1
_geom_contact_atom_site_label_2
_geom_contact_distance
_geom_contact_publ_flag
_geom_contact_site_symmetry_2
S1 C7 3.526(5) no 2_666
F1 N1 3.086(7) no .
F1 C11 2.800(7) no .
F1 C12 2.616(7) no .
N1 C8 3.591(7) no .
N1 C13 3.387(8) no .
N2 C8 3.521(8) no .
N2 C12 3.400(8) no .
C5 C5 2.787(7) no 2_666
C6 C6 2.771(7) no 2_666
C7 C7 2.860(7) no 2_666
C8 C8 2.854(7) no 2_656
C9 C9 2.741(7) no 2_656
C9 C12 2.997(7) no .
C10 C10 2.828(7) no 2_656
C10 C13 2.866(8) no 2_656
S1 F1 3.178(4) no 2_566
S2 S2 3.481(3) no 2_665
S2 F1 3.460(4) no 2_666
S2 N2 3.573(6) no .
S2 N2 3.370(6) no 2_665
S2 C9 3.518(5) no 2_666
S2 C10 3.515(5) no 2_666
F1 S1 3.178(4) no 2_566
F1 S2 3.460(4) no 2_666
F1 F1 2.850(5) no 2_556
F1 N1 3.164(7) no 2_556
F1 C6 3.470(6) no 2_666
F1 C12 3.463(7) no 2_556
N1 F1 3.164(7) no 2_556
N1 C10 3.581(8) no 2_556
N2 S2 3.573(6) no .
N2 S2 3.370(6) no 2_665
N2 N2 3.290(8) no 2_655
C1 C1 3.595(7) no 2_565
C1 C11 3.362(7) no 1_565
C1 C12 3.597(7) no 1_565
C1 C13 3.583(8) no 1_565
C2 C11 3.508(7) no 1_565
C2 C13 3.388(7) no 1_565
C3 C8 3.530(6) no 1_565
C3 C10 3.336(6) no 2_666
C4 C8 3.460(7) no 1_565
C4 C9 3.571(7) no 1_565
C5 C8 3.447(6) no 2_666
C5 C10 3.578(6) no 1_565
C5 C11 3.454(7) no .
C5 C12 3.430(7) no .
C6 F1 3.470(6) no 2_666
C6 C8 3.538(6) no 2_666
C6 C9 3.366(7) no 2_666
C6 C11 3.560(7) no .
C6 C13 3.521(7) no .
C7 C10 3.560(7) no 2_656
C7 C12 3.461(7) no 2_666
C8 C3 3.530(6) no 1_545
C8 C4 3.460(7) no 1_545
C8 C5 3.447(6) no 2_666
C8 C6 3.538(6) no 2_666
C9 S2 3.518(5) no 2_666
C9 C4 3.571(7) no 1_545
C9 C6 3.366(7) no 2_666
C10 S2 3.515(5) no 2_666
C10 N1 3.581(8) no 2_556
C10 C3 3.336(6) no 2_666
C10 C5 3.578(6) no 1_545
C10 C7 3.560(7) no 2_656
C11 C1 3.362(7) no 1_545
C11 C2 3.508(7) no 1_545
C11 C5 3.454(7) no .
C11 C6 3.560(7) no .
C12 F1 3.463(7) no 2_556
C12 C1 3.597(7) no 1_545
C12 C5 3.430(7) no .
C12 C7 3.461(7) no 2_666
C13 C1 3.583(8) no 1_545
C13 C2 3.388(7) no 1_545
C13 C6 3.521(7) no .
S1 H2 3.4697 no .
S1 H7 3.2968 no 2_666
S2 H2 3.1990 no .
S2 H7 2.9549 no .
F1 H10 2.4724 no .
N2 H10 3.0501 no 2_656
C3 H1 3.1567 no .
C4 H1 3.3530 no .
C4 H2 3.2097 no .
C4 H7 2.8071 no 2_666
C5 H7 3.3006 no .
C6 H7 3.2960 no 2_666
C8 H10 3.2857 no .
C9 H10 3.2935 no 2_656
C11 H10 2.6427 no 2_656
C13 H10 2.5448 no 2_656
H1 H2 2.3645 no .
S1 H7 3.2734 no 1_455
S2 H2 3.2245 no 2_665
S2 H10 3.4335 no 2_666
N1 H1 3.2627 no 2_565
N1 H2 2.9562 no 2_565
N1 H7 2.8240 no 1_455
N1 H7 3.5461 no 2_666
N1 H10 3.0311 no 2_556
N2 H1 2.8139 no 2_565
N2 H2 3.3505 no 1_545
N2 H2 3.0518 no 2_665
N2 H10 2.9793 no 1_554
C3 H10 3.3855 no 2_666
C7 H10 3.5863 no 2_656
C11 H1 3.5667 no 1_545
C12 H1 3.5235 no 1_545
C12 H1 3.2501 no 2_565
C12 H7 3.5454 no 2_666
C13 H1 2.9750 no 2_565
C13 H2 3.3191 no 1_545
H1 N1 3.2627 no 2_565
H1 N2 2.8139 no 2_565
H1 C11 3.5667 no 1_565
H1 C12 3.5235 no 1_565
H1 C12 3.2501 no 2_565
H1 C13 2.9750 no 2_565
H2 S2 3.2245 no 2_665
H2 N1 2.9562 no 2_565
H2 N2 3.3505 no 1_565
H2 N2 3.0518 no 2_665
H2 C13 3.3191 no 1_565
H7 S1 3.2734 no 1_655
H7 N1 2.8240 no 1_655
H7 N1 3.5461 no 2_666
H7 C12 3.5454 no 2_666
H7 H7 3.4651 no 2_766
H7 H10 3.4767 no 2_656
H10 S2 3.4335 no 2_666
H10 N1 3.0311 no 2_556
H10 N2 2.9793 no 1_556
H10 C3 3.3855 no 2_666
H10 C7 3.5863 no 2_656
H10 H7 3.4767 no 2_656

loop_
_geom_torsion_atom_site_label_1
_geom_torsion_atom_site_label_2
_geom_torsion_atom_site_label_3
_geom_torsion_atom_site_label_4
_geom_torsion
_geom_torsion_publ_flag
_geom_torsion_site_symmetry_1
_geom_torsion_site_symmetry_3
_geom_torsion_site_symmetry_4
C1 S1 C4 C3 -0.2(3) no . . .
C1 S1 C4 C5 179.4(4) no . . .
C4 S1 C1 C2 0.1(3) no . . .
C3 S2 C6 C5 -0.5(3) no . . .
C3 S2 C6 C7 179.2(3) no . . .
C6 S2 C3 C2 179.4(4) no . . .
C6 S2 C3 C4 0.5(3) no . . .
S1 C1 C2 C3 0.0(5) no . . .
C1 C2 C3 S2 -179.0(4) no . . .
C1 C2 C3 C4 -0.1(5) no . . .
S2 C3 C4 S1 179.4(2) no . . .
S2 C3 C4 C5 -0.3(5) no . . .
C2 C3 C4 S1 0.2(5) no . . .
C2 C3 C4 C5 -179.5(3) no . . .
S1 C4 C5 C6 -179.6(3) no . . .
S1 C4 C5 C7 -0.5(7) no . . 2_666
C3 C4 C5 C6 -0.0(5) no . . .
C3 C4 C5 C7 179.1(4) no . . 2_666
C4 C5 C6 S2 0.4(4) no . . .
C4 C5 C6 C7 -179.3(3) no . . .
C4 C5 C7 C6 179.5(4) no . 2_666 2_666
C6 C5 C7 C6 -1.4(6) no . 2_666 2_666
C7 C5 C6 S2 -178.8(3) no 2_666 . .
C7 C5 C6 C7 1.5(6) no 2_666 . .
S2 C6 C7 C5 178.9(3) no . . 2_666
C5 C6 C7 C5 -1.4(6) no . . 2_666
C9 C8 C10 C9 -0.7(5) no . 2_656 2_656
C10 C8 C9 F1 179.4(3) no 2_656 . .
C10 C8 C9 C10 0.7(6) no 2_656 . .
C9 C8 C11 C12 1.2(6) no . . .
C9 C8 C11 C13 -178.8(3) no . . .
C11 C8 C9 F1 -1.2(6) no . . .
C11 C8 C9 C10 -179.8(4) no . . .
C10 C8 C11 C12 -179.4(4) no 2_656 . .
C10 C8 C11 C13 0.6(6) no 2_656 . .
C11 C8 C10 C9 179.9(4) no . 2_656 2_656
F1 C9 C10 C8 -179.4(3) no . . 2_656
C8 C9 C10 C8 -0.8(6) no . . 2_656
